data_7026293
loop_
_publ_author_name
'Accadbled, Fabien'
'Tinant, Bernard'
'H\'enon, Eric'
'Carrez, Dani\`ele'
'Croisy, Alain'
'Bouquillon, Sandrine'

_publ_section_title
;
 Synthesis of chiral \b-aminoalcohol palladium complexes exhibiting
 cytotoxic properties.
;
_journal_issue 38
_journal_name_full 'Dalton transactions (Cambridge, England : 2003)'
_journal_page_first 8982
_journal_page_last 8993
_journal_paper_doi 10.1039/c0dt00328j
_journal_volume 39
_journal_year 2010
_chemical_absolute_configuration ad
_chemical_formula_sum 'C18 H26 Cl2 N2 O2 Pd'
_chemical_formula_weight 479.71
_space_group_IT_number 19
_symmetry_cell_setting orthorhombic
_symmetry_Int_Tables_number 19
_symmetry_space_group_name_Hall 'P 2ac 2ab'
_symmetry_space_group_name_H-M 'P 21 21 21'
_atom_sites_solution_hydrogens geom
_atom_sites_solution_primary direct
_atom_sites_solution_secondary difmap
_audit_creation_method SHELXL-97
_cell_angle_alpha 90.00
_cell_angle_beta 90.00
_cell_angle_gamma 90.00
_cell_formula_units_Z 4
_cell_length_a 6.3630(2)
_cell_length_b 9.0651(2)
_cell_length_c 34.8315(9)
_cell_measurement_reflns_used 9926
_cell_measurement_temperature 100(2)
_cell_measurement_theta_max 37.02
_cell_measurement_theta_min 2.34
_cell_volume 2009.12(9)
_computing_structure_refinement 'SHELXL-97 (Sheldrick, 1997)'
_diffrn_ambient_temperature 100(2)
_diffrn_measured_fraction_theta_full 0.997
_diffrn_measured_fraction_theta_max 0.956
_diffrn_radiation_monochromator graphite
_diffrn_radiation_probe x-ray
_diffrn_radiation_type MoK\a
_diffrn_radiation_wavelength 0.71073
_diffrn_reflns_av_R_equivalents 0.0227
_diffrn_reflns_av_sigmaI/netI 0.0178
_diffrn_reflns_limit_h_max 5
_diffrn_reflns_limit_h_min -10
_diffrn_reflns_limit_k_max 15
_diffrn_reflns_limit_k_min -15
_diffrn_reflns_limit_l_max 58
_diffrn_reflns_limit_l_min -58
_diffrn_reflns_number 57870
_diffrn_reflns_theta_full 25.00
_diffrn_reflns_theta_max 37.02
_diffrn_reflns_theta_min 2.32
_diffrn_source 'fine-focus sealed tube'
_diffrn_source_type 'KAPPA APEX II ICMMO'
_exptl_absorpt_coefficient_mu 1.203
_exptl_absorpt_correction_T_max 0.887
_exptl_absorpt_correction_T_min 0.624
_exptl_absorpt_correction_type psi-scan
_exptl_absorpt_process_details SADABS
_exptl_crystal_density_diffrn 1.586
_exptl_crystal_density_method 'not measured'
_exptl_crystal_F_000 976
_exptl_crystal_size_max 0.40
_exptl_crystal_size_mid 0.40
_exptl_crystal_size_min 0.10
_refine_diff_density_max 1.916
_refine_diff_density_min -2.717
_refine_diff_density_rms 0.143
_refine_ls_abs_structure_details 'Flack H D (1983), Acta Cryst. A39, 876-881'
_refine_ls_abs_structure_Flack 0.03(2)
_refine_ls_extinction_method none
_refine_ls_goodness_of_fit_ref 1.310
_refine_ls_hydrogen_treatment constr
_refine_ls_matrix_type full
_refine_ls_number_parameters 230
_refine_ls_number_reflns 9723
_refine_ls_number_restraints 0
_refine_ls_restrained_S_all 1.310
_refine_ls_R_factor_all 0.0320
_refine_ls_R_factor_gt 0.0317
_refine_ls_shift/su_max 0.001
_refine_ls_shift/su_mean 0.000
_refine_ls_structure_factor_coef Fsqd
_refine_ls_weighting_details 'calc w=1/[\s^2^(Fo^2^)+(0.0324P)^2^+2.2078P] where P=(Fo^2^+2Fc^2^)/3'
_refine_ls_weighting_scheme calc
_refine_ls_wR_factor_gt 0.0824
_refine_ls_wR_factor_ref 0.0825
_reflns_number_gt 9637
_reflns_number_total 9723
_reflns_threshold_expression >2sigma(I)
_cod_data_source_file c0dt00328j.txt
_cod_data_source_block 975_0m
_cod_database_code 7026293

loop_
_symmetry_equiv_pos_as_xyz
'x, y, z'
'-x+1/2, -y, z+1/2'
'x+1/2, -y+1/2, -z'
'-x, y+1/2, -z+1/2'

loop_
_atom_site_label
_atom_site_type_symbol
_atom_site_fract_x
_atom_site_fract_y
_atom_site_fract_z
_atom_site_U_iso_or_equiv
_atom_site_adp_type
_atom_site_occupancy
_atom_site_symmetry_multiplicity
_atom_site_calc_flag
_atom_site_refinement_flags
Pd1 Pd 0.27387(2) 0.825392(15) 0.228971(4) 0.00947(3) Uani 1 1 d .
Cl1 Cl 0.54210(8) 0.71137(5) 0.196844(14) 0.01417(8) Uani 1 1 d .
Cl2 Cl 0.01319(8) 0.95309(5) 0.261225(14) 0.01382(8) Uani 1 1 d .
N1 N 0.4864(3) 0.87119(18) 0.27138(5) 0.0128(2) Uani 1 1 d .
H10 H 0.6141 0.8423 0.2632 0.015 Uiso 1 1 calc R
H11 H 0.4911 0.9697 0.2745 0.015 Uiso 1 1 calc R
C1 C 0.4485(3) 0.8031(2) 0.30971(5) 0.0120(3) Uani 1 1 d .
H12 H 0.3203 0.8464 0.3205 0.014 Uiso 1 1 calc R
C2 C 0.4143(4) 0.6377(2) 0.30531(6) 0.0169(4) Uani 1 1 d .
H1A H 0.2911 0.6204 0.2901 0.025 Uiso 1 1 calc R
H1B H 0.3960 0.5939 0.3302 0.025 Uiso 1 1 calc R
H1C H 0.5341 0.5945 0.2929 0.025 Uiso 1 1 calc R
C3 C 0.6334(3) 0.8414(2) 0.33649(6) 0.0134(3) Uani 1 1 d .
H13 H 0.6664 0.9460 0.3328 0.016 Uiso 1 1 calc R
O1 O 0.8170(3) 0.7583(2) 0.32649(5) 0.0175(3) Uani 1 1 d .
H14 H 0.8822 0.8019 0.3097 0.026 Uiso 1 1 calc R
C4 C 0.5907(4) 0.8182(3) 0.37880(6) 0.0161(3) Uani 1 1 d .
C5 C 0.7568(5) 0.8430(3) 0.40413(6) 0.0263(5) Uani 1 1 d .
H5 H 0.8879 0.8700 0.3946 0.032 Uiso 1 1 calc R
C6 C 0.7274(6) 0.8276(4) 0.44357(7) 0.0355(6) Uani 1 1 d .
H6 H 0.8388 0.8450 0.4602 0.043 Uiso 1 1 calc R
C7 C 0.5347(7) 0.7867(4) 0.45807(7) 0.0355(7) Uani 1 1 d .
H7 H 0.5162 0.7760 0.4844 0.043 Uiso 1 1 calc R
C8 C 0.3697(7) 0.7619(4) 0.43340(8) 0.0374(8) Uani 1 1 d .
H8 H 0.2398 0.7334 0.4432 0.045 Uiso 1 1 calc R
C9 C 0.3955(5) 0.7791(4) 0.39367(7) 0.0271(5) Uani 1 1 d .
H9 H 0.2822 0.7644 0.3772 0.033 Uiso 1 1 calc R
N2 N 0.0567(3) 0.7729(2) 0.18782(5) 0.0130(3) Uani 1 1 d .
H20 H -0.0002 0.6860 0.1947 0.016 Uiso 1 1 calc R
H21 H -0.0464 0.8406 0.1895 0.016 Uiso 1 1 calc R
C21 C 0.1124(4) 0.7604(2) 0.14625(6) 0.0132(3) Uani 1 1 d .
H22 H 0.2379 0.6985 0.1438 0.016 Uiso 1 1 calc R
C22 C -0.0691(4) 0.6869(3) 0.12467(6) 0.0186(4) Uani 1 1 d .
H22A H -0.1038 0.5952 0.1369 0.028 Uiso 1 1 calc R
H22B H -0.0278 0.6687 0.0986 0.028 Uiso 1 1 calc R
H22C H -0.1894 0.7508 0.1250 0.028 Uiso 1 1 calc R
C23 C 0.1646(3) 0.9162(2) 0.13204(6) 0.0127(3) Uani 1 1 d .
H23 H 0.2868 0.9524 0.1463 0.015 Uiso 1 1 calc R
O2 O -0.0094(3) 1.00872(18) 0.14047(5) 0.0174(3) Uani 1 1 d .
H24 H 0.0327 1.0919 0.1456 0.026 Uiso 1 1 calc R
C24 C 0.2185(4) 0.9159(2) 0.08965(6) 0.0156(3) Uani 1 1 d .
C25 C 0.0648(5) 0.9414(3) 0.06198(7) 0.0217(4) Uani 1 1 d .
H25 H -0.0716 0.9645 0.0695 0.026 Uiso 1 1 calc R
C26 C 0.1148(6) 0.9324(3) 0.02315(7) 0.0288(6) Uani 1 1 d .
H26 H 0.0112 0.9484 0.0048 0.035 Uiso 1 1 calc R
C27 C 0.3180(6) 0.8997(4) 0.01171(8) 0.0336(7) Uani 1 1 d .
H27 H 0.3508 0.8933 -0.0143 0.040 Uiso 1 1 calc R
C28 C 0.4716(6) 0.8768(4) 0.03901(8) 0.0342(7) Uani 1 1 d .
H28 H 0.6086 0.8558 0.0315 0.041 Uiso 1 1 calc R
C29 C 0.4212(4) 0.8851(3) 0.07794(7) 0.0245(5) Uani 1 1 d .
H29 H 0.5254 0.8697 0.0962 0.029 Uiso 1 1 calc R

loop_
_atom_site_aniso_label
_atom_site_aniso_U_11
_atom_site_aniso_U_22
_atom_site_aniso_U_33
_atom_site_aniso_U_23
_atom_site_aniso_U_13
_atom_site_aniso_U_12
Pd1 0.00914(5) 0.01087(5) 0.00840(4) 0.00077(4) -0.00022(4) 0.00009(4)
Cl1 0.01163(19) 0.01557(18) 0.01530(18) -0.00228(14) 0.00098(14) 0.00164(14)
Cl2 0.01198(19) 0.01687(18) 0.01261(16) -0.00149(13) 0.00105(13) 0.00190(15)
N1 0.0135(7) 0.0135(6) 0.0114(6) 0.0014(5) -0.0005(6) -0.0005(5)
C1 0.0129(7) 0.0135(8) 0.0096(6) 0.0007(5) -0.0006(5) -0.0001(6)
C2 0.0230(10) 0.0145(8) 0.0133(8) 0.0015(6) -0.0024(7) -0.0026(7)
C3 0.0144(8) 0.0141(8) 0.0116(6) 0.0018(6) -0.0014(5) -0.0003(6)
O1 0.0137(7) 0.0229(7) 0.0161(6) 0.0063(5) 0.0013(5) 0.0032(5)
C4 0.0231(9) 0.0149(7) 0.0104(6) 0.0005(6) -0.0014(6) -0.0010(8)
C5 0.0310(13) 0.0333(12) 0.0147(8) 0.0011(8) -0.0072(8) -0.0001(11)
C6 0.0520(18) 0.0411(14) 0.0135(8) 0.0010(9) -0.0102(10) 0.0045(18)
C7 0.065(2) 0.0305(13) 0.0105(8) 0.0011(8) 0.0047(11) 0.0017(14)
C8 0.055(2) 0.0408(17) 0.0170(10) -0.0003(11) 0.0147(12) -0.0100(15)
C9 0.0321(14) 0.0360(13) 0.0132(9) -0.0029(9) 0.0049(8) -0.0073(11)
N2 0.0122(7) 0.0157(7) 0.0111(6) 0.0003(5) 0.0005(5) -0.0007(5)
C21 0.0146(8) 0.0144(8) 0.0106(7) -0.0008(6) 0.0006(6) 0.0006(6)
C22 0.0215(10) 0.0184(9) 0.0160(8) -0.0028(7) -0.0025(7) -0.0056(8)
C23 0.0134(8) 0.0138(7) 0.0110(7) -0.0005(6) -0.0003(6) 0.0006(6)
O2 0.0177(7) 0.0151(6) 0.0195(7) -0.0030(5) 0.0015(6) 0.0025(5)
C24 0.0173(9) 0.0176(8) 0.0118(7) 0.0001(6) -0.0005(7) -0.0003(7)
C25 0.0273(12) 0.0246(10) 0.0133(8) 0.0015(7) -0.0059(8) 0.0014(9)
C26 0.0433(17) 0.0309(13) 0.0121(9) 0.0011(9) -0.0061(9) -0.0023(12)
C27 0.049(2) 0.0390(15) 0.0130(9) -0.0016(9) 0.0054(10) -0.0105(13)
C28 0.0306(15) 0.0521(18) 0.0200(11) -0.0075(11) 0.0103(10) -0.0038(13)
C29 0.0197(11) 0.0370(13) 0.0168(9) -0.0024(9) 0.0024(8) 0.0016(9)

loop_
_atom_type_symbol
_atom_type_description
_atom_type_scat_dispersion_real
_atom_type_scat_dispersion_imag
_atom_type_scat_source
C C 0.0031 0.0016 'International Tables Vol C Tables 4.2.6.8 and 6.1.1.4'
H H 0.0000 0.0000 'International Tables Vol C Tables 4.2.6.8 and 6.1.1.4'
N N 0.0061 0.0033 'International Tables Vol C Tables 4.2.6.8 and 6.1.1.4'
O O 0.0109 0.0061 'International Tables Vol C Tables 4.2.6.8 and 6.1.1.4'
Cl Cl 0.1495 0.1591 'International Tables Vol C Tables 4.2.6.8 and 6.1.1.4'
Pd Pd -0.9739 1.0091 'International Tables Vol C Tables 4.2.6.8 and 6.1.1.4'

loop_
_geom_angle_atom_site_label_1
_geom_angle_atom_site_label_2
_geom_angle_atom_site_label_3
_geom_angle
N1 Pd1 N2 177.75(7)
N1 Pd1 Cl1 87.23(5)
N2 Pd1 Cl1 93.22(5)
N1 Pd1 Cl2 91.25(5)
N2 Pd1 Cl2 88.41(5)
Cl1 Pd1 Cl2 176.75(2)
C1 N1 Pd1 117.12(12)
N1 C1 C2 109.90(16)
N1 C1 C3 109.00(16)
C2 C1 C3 113.08(17)
O1 C3 C4 108.04(17)
O1 C3 C1 110.89(17)
C4 C3 C1 114.93(17)
C9 C4 C5 118.8(2)
C9 C4 C3 123.9(2)
C5 C4 C3 117.2(2)
C6 C5 C4 120.3(3)
C7 C6 C5 120.6(3)
C8 C7 C6 119.7(2)
C7 C8 C9 120.6(3)
C4 C9 C8 120.0(3)
C21 N2 Pd1 122.40(14)
N2 C21 C22 109.27(17)
N2 C21 C23 107.12(16)
C22 C21 C23 113.95(18)
O2 C23 C24 112.27(17)
O2 C23 C21 107.95(17)
C24 C23 C21 111.23(16)
C29 C24 C25 119.0(2)
C29 C24 C23 120.0(2)
C25 C24 C23 121.0(2)
C26 C25 C24 120.2(3)
C27 C26 C25 120.3(3)
C28 C27 C26 119.7(2)
C27 C28 C29 119.9(3)
C24 C29 C28 120.8(3)

loop_
_geom_bond_atom_site_label_1
_geom_bond_atom_site_label_2
_geom_bond_distance
Pd1 N1 2.0455(18)
Pd1 N2 2.0469(18)
Pd1 Cl1 2.2877(5)
Pd1 Cl2 2.3138(5)
N1 C1 1.490(3)
C1 C2 1.523(3)
C1 C3 1.541(3)
C3 O1 1.433(3)
C3 C4 1.513(3)
C4 C9 1.392(4)
C4 C5 1.395(3)
C5 C6 1.393(3)
C6 C7 1.377(6)
C7 C8 1.375(6)
C8 C9 1.402(4)
N2 C21 1.495(3)
C21 C22 1.530(3)
C21 C23 1.533(3)
C23 O2 1.420(3)
C23 C24 1.516(3)
C24 C29 1.381(4)
C24 C25 1.392(3)
C25 C26 1.392(4)
C26 C27 1.385(5)
C27 C28 1.379(5)
C28 C29 1.395(4)
